data_4123801
loop_
_publ_author_name
'Creutz, Sidney E.'
'Peters, Jonas C.'

_publ_section_title
;
 Diiron Bridged-Thiolate Complexes That Bind N2 at the Fe(II)Fe(II),
 Fe(II)Fe(I), and Fe(I)Fe(I) Redox States.
;
_journal_issue 23
_journal_name_full 'Journal of the American Chemical Society'
_journal_page_first 7310
_journal_page_last 7313
_journal_paper_doi 10.1021/jacs.5b04738
_journal_volume 137
_journal_year 2015
_chemical_formula_sum 'C54 H75 Fe2 N4 P4 S Si2'
_chemical_formula_weight 1104.00
_chemical_name_systematic
;
 ?
;
_space_group_crystal_system monoclinic
_space_group_IT_number 15
_space_group_name_Hall '-C 2yc'
_space_group_name_H-M_alt 'C 1 2/c 1'
_symmetry_space_group_name_Hall '-C 2yc'
_symmetry_space_group_name_H-M 'C 1 2/c 1'
_atom_sites_solution_hydrogens geom
_audit_creation_method SHELXL-2013
_cell_angle_alpha 90
_cell_angle_beta 103.839(2)
_cell_angle_gamma 90
_cell_formula_units_Z 4
_cell_length_a 14.2403(7)
_cell_length_b 18.9818(9)
_cell_length_c 20.7746(13)
_cell_measurement_temperature 100(2)
_cell_volume 5452.5(5)
_computing_structure_refinement 'SHELXL-2013 (Sheldrick, 2013)'
_diffrn_ambient_temperature 100(2)
_diffrn_measured_fraction_theta_full 0.999
_diffrn_measured_fraction_theta_max 0.991
_diffrn_radiation_type MoK\a
_diffrn_radiation_wavelength 0.71073
_diffrn_reflns_av_R_equivalents 0.0539
_diffrn_reflns_av_unetI/netI 0.0307
_diffrn_reflns_laue_measured_fraction_full 0.999
_diffrn_reflns_laue_measured_fraction_max 0.991
_diffrn_reflns_limit_h_max 27
_diffrn_reflns_limit_h_min -27
_diffrn_reflns_limit_k_max 37
_diffrn_reflns_limit_k_min -37
_diffrn_reflns_limit_l_max 40
_diffrn_reflns_limit_l_min -40
_diffrn_reflns_number 257438
_diffrn_reflns_point_group_measured_fraction_full 0.999
_diffrn_reflns_point_group_measured_fraction_max 0.991
_diffrn_reflns_theta_full 25.242
_diffrn_reflns_theta_max 44.411
_diffrn_reflns_theta_min 1.822
_exptl_absorpt_coefficient_mu 0.772
_exptl_absorpt_correction_T_max 0.7488
_exptl_absorpt_correction_T_min 0.6988
_exptl_absorpt_correction_type multi-scan
_exptl_crystal_density_diffrn 1.345
_exptl_crystal_description block
_exptl_crystal_F_000 2332
_refine_diff_density_max 2.090
_refine_diff_density_min -0.796
_refine_diff_density_rms 0.099
_refine_ls_extinction_method none
_refine_ls_goodness_of_fit_ref 1.080
_refine_ls_hydrogen_treatment constr
_refine_ls_matrix_type full
_refine_ls_number_parameters 313
_refine_ls_number_reflns 21626
_refine_ls_number_restraints 316
_refine_ls_restrained_S_all 1.073
_refine_ls_R_factor_all 0.0726
_refine_ls_R_factor_gt 0.0460
_refine_ls_shift/su_max 0.002
_refine_ls_shift/su_mean 0.000
_refine_ls_structure_factor_coef Fsqd
_refine_ls_weighting_details 'w=1/[\s^2^(Fo^2^)+(0.0475P)^2^+5.5206P] where P=(Fo^2^+2Fc^2^)/3'
_refine_ls_weighting_scheme calc
_refine_ls_wR_factor_gt 0.1060
_refine_ls_wR_factor_ref 0.1182
_reflns_Friedel_coverage 0.000
_reflns_number_gt 16028
_reflns_number_total 21626
_reflns_threshold_expression 'I > 2\s(I)'
_cod_data_source_file ja5b04738_si_002.cif
_cod_data_source_block compound11
_cod_depositor_comments 'Adding full bibliography for 4123801--4123807.cif.'
_cod_database_code 4123801
_shelx_space_group_comment
;
The symmetry employed for this shelxl refinement is uniquely defined
by the following loop, which should always be used as a source of
symmetry information in preference to the above space-group names.
They are only intended as comments.
;
_shelxl_version_number 2013-3

loop_
_space_group_symop_operation_xyz
'x, y, z'
'-x, y, -z+1/2'
'x+1/2, y+1/2, z'
'-x+1/2, y+1/2, -z+1/2'
'-x, -y, -z'
'x, -y, z-1/2'
'-x+1/2, -y+1/2, -z'
'x+1/2, -y+1/2, z-1/2'

loop_
_atom_site_label
_atom_site_type_symbol
_atom_site_fract_x
_atom_site_fract_y
_atom_site_fract_z
_atom_site_U_iso_or_equiv
_atom_site_adp_type
_atom_site_occupancy
_atom_site_site_symmetry_order
_atom_site_calc_flag
_atom_site_refinement_flags_posn
_atom_site_refinement_flags_adp
_atom_site_refinement_flags_occupancy
S1 S 0.5000 0.64147(2) 0.2500 0.01268(5) Uani 1 2 d S TU P
C04 C 0.5000 0.40091(7) 0.2500 0.0263(3) Uani 1 2 d S TU P
H04 H 0.5000 0.3509 0.2500 0.032 Uiso 1 2 calc R U P
P2 P 0.32033(2) 0.66487(2) 0.35930(2) 0.01566(4) Uani 1 1 d . U .
P1 P 0.25466(2) 0.70442(2) 0.16495(2) 0.01594(4) Uani 1 1 d . U .
Si1 Si 0.30645(2) 0.57211(2) 0.24311(2) 0.01448(5) Uani 1 1 d . U .
C16 C 0.21072(7) 0.62381(5) 0.11915(5) 0.01649(14) Uani 1 1 d . U .
C02 C 0.41323(8) 0.51136(4) 0.24978(5) 0.01652(14) Uani 1 1 d . U .
C21 C 0.22231(7) 0.60008(5) 0.34868(5) 0.01633(14) Uani 1 1 d . U .
C11 C 0.23212(8) 0.56111(5) 0.15496(5) 0.01686(15) Uani 1 1 d . U .
C26 C 0.22258(7) 0.55002(5) 0.29869(5) 0.01555(14) Uani 1 1 d . U .
C22 C 0.15197(9) 0.59709(6) 0.38564(7) 0.0244(2) Uani 1 1 d . U .
H22 H 0.1520 0.6311 0.4192 0.029 Uiso 1 1 calc R U .
C221 C 0.27592(8) 0.74109(5) 0.40119(5) 0.01976(16) Uani 1 1 d . U .
H221 H 0.2429 0.7213 0.4346 0.024 Uiso 1 1 calc R U .
C03 C 0.41500(9) 0.43748(5) 0.25018(6) 0.02263(19) Uani 1 1 d . U .
H03 H 0.3577 0.4120 0.2506 0.027 Uiso 1 1 calc R U .
C25 C 0.15322(9) 0.49630(6) 0.28889(6) 0.0233(2) Uani 1 1 d . U .
H25 H 0.1537 0.4611 0.2565 0.028 Uiso 1 1 calc R U .
C211 C 0.41137(8) 0.62650(6) 0.43153(5) 0.02017(16) Uani 1 1 d . U .
H211 H 0.4627 0.6630 0.4460 0.024 Uiso 1 1 calc R U .
C121 C 0.29617(8) 0.75704(6) 0.10199(6) 0.02178(18) Uani 1 1 d . U .
H121 H 0.2420 0.7591 0.0613 0.026 Uiso 1 1 calc R U .
C223 C 0.20114(9) 0.78421(6) 0.35175(6) 0.02440(19) Uani 1 1 d . U .
H22A H 0.1760 0.8218 0.3753 0.037 Uiso 1 1 calc R U .
H22B H 0.1479 0.7535 0.3296 0.037 Uiso 1 1 calc R U .
H22C H 0.2316 0.8050 0.3186 0.037 Uiso 1 1 calc R U .
C13 C 0.14578(11) 0.49647(6) 0.05774(6) 0.0276(2) Uani 1 1 d . U .
H13 H 0.1232 0.4530 0.0371 0.033 Uiso 1 1 calc R U .
C23 C 0.08212(9) 0.54446(7) 0.37336(7) 0.0267(2) Uani 1 1 d . U .
H23 H 0.0334 0.5434 0.3976 0.032 Uiso 1 1 calc R U .
C12 C 0.19917(10) 0.49739(5) 0.12315(6) 0.0255(2) Uani 1 1 d . U .
H12 H 0.2136 0.4543 0.1467 0.031 Uiso 1 1 calc R U .
C15 C 0.15798(10) 0.62255(6) 0.05296(5) 0.0254(2) Uani 1 1 d . U .
H15 H 0.1445 0.6653 0.0288 0.030 Uiso 1 1 calc R U .
C111 C 0.13890(9) 0.74946(7) 0.16897(6) 0.0248(2) Uani 1 1 d . U .
H111 H 0.1562 0.7875 0.2031 0.030 Uiso 1 1 calc R U .
C222 C 0.35838(9) 0.78853(6) 0.43839(6) 0.02392(19) Uani 1 1 d . U .
H22D H 0.3960 0.8052 0.4076 0.036 Uiso 1 1 calc R U .
H22E H 0.4005 0.7617 0.4742 0.036 Uiso 1 1 calc R U .
H22F H 0.3313 0.8290 0.4571 0.036 Uiso 1 1 calc R U .
C213 C 0.46144(10) 0.56154(7) 0.41208(6) 0.0262(2) Uani 1 1 d . U .
H21A H 0.5100 0.5445 0.4507 0.039 Uiso 1 1 calc R U .
H21B H 0.4930 0.5739 0.3766 0.039 Uiso 1 1 calc R U .
H21C H 0.4134 0.5245 0.3965 0.039 Uiso 1 1 calc R U .
C24 C 0.08362(9) 0.49362(6) 0.32585(6) 0.0261(2) Uani 1 1 d . U .
H24 H 0.0371 0.4568 0.3184 0.031 Uiso 1 1 calc R U .
C14 C 0.12532(11) 0.55919(7) 0.02254(6) 0.0282(2) Uani 1 1 d . U .
H14 H 0.0890 0.5586 -0.0222 0.034 Uiso 1 1 calc R U .
C123 C 0.38154(9) 0.72078(8) 0.08351(6) 0.0284(2) Uani 1 1 d . U .
H12A H 0.4038 0.7494 0.0508 0.043 Uiso 1 1 calc R U .
H12B H 0.3614 0.6743 0.0646 0.043 Uiso 1 1 calc R U .
H12C H 0.4343 0.7153 0.1232 0.043 Uiso 1 1 calc R U .
C113 C 0.07450(10) 0.69713(9) 0.19435(8) 0.0343(3) Uani 1 1 d . U .
H11A H 0.0172 0.7216 0.2015 0.051 Uiso 1 1 calc R U .
H11B H 0.1107 0.6766 0.2363 0.051 Uiso 1 1 calc R U .
H11C H 0.0543 0.6596 0.1616 0.051 Uiso 1 1 calc R U .
C212 C 0.37075(11) 0.60996(8) 0.49207(6) 0.0297(2) Uani 1 1 d . U .
H21D H 0.3226 0.5723 0.4808 0.045 Uiso 1 1 calc R U .
H21E H 0.3403 0.6523 0.5049 0.045 Uiso 1 1 calc R U .
H21F H 0.4235 0.5948 0.5290 0.045 Uiso 1 1 calc R U .
C122 C 0.32088(12) 0.83273(7) 0.12575(7) 0.0332(3) Uani 1 1 d . U .
H12D H 0.3827 0.8332 0.1590 0.050 Uiso 1 1 calc R U .
H12E H 0.2698 0.8512 0.1455 0.050 Uiso 1 1 calc R U .
H12F H 0.3259 0.8622 0.0880 0.050 Uiso 1 1 calc R U .
C112 C 0.08068(12) 0.78425(10) 0.10539(8) 0.0406(4) Uani 1 1 d . U .
H11D H 0.0596 0.7482 0.0712 0.061 Uiso 1 1 calc R U .
H11E H 0.1213 0.8189 0.0899 0.061 Uiso 1 1 calc R U .
H11F H 0.0240 0.8079 0.1144 0.061 Uiso 1 1 calc R U .
Fe1 Fe 0.36268(2) 0.68414(2) 0.26248(2) 0.01419(3) Uani 1 1 d . U .
N1 N 0.40129(7) 0.77615(4) 0.27929(4) 0.01682(13) Uani 1 1 d . U .
N2 N 0.42163(9) 0.83189(5) 0.29131(5) 0.02487(18) Uani 1 1 d . U .
C01 C 0.5000 0.54609(6) 0.2500 0.01523(19) Uani 1 2 d S TU P

loop_
_atom_site_aniso_label
_atom_site_aniso_U_11
_atom_site_aniso_U_22
_atom_site_aniso_U_33
_atom_site_aniso_U_23
_atom_site_aniso_U_13
_atom_site_aniso_U_12
S1 0.01753(12) 0.00729(9) 0.01287(11) 0.000 0.00296(9) 0.000
C04 0.0306(7) 0.0080(4) 0.0360(8) 0.000 -0.0007(6) 0.000
P2 0.01772(10) 0.01308(9) 0.01611(10) -0.00250(7) 0.00390(8) -0.00289(7)
P1 0.01564(10) 0.01045(8) 0.01883(10) 0.00106(7) -0.00159(8) 0.00071(7)
Si1 0.02124(12) 0.00869(8) 0.01236(10) 0.00043(7) 0.00178(8) -0.00109(8)
C16 0.0212(4) 0.0132(3) 0.0134(3) 0.0000(2) 0.0010(3) -0.0002(3)
C02 0.0227(4) 0.0087(3) 0.0162(3) 0.0003(2) 0.0008(3) -0.0013(3)
C21 0.0164(3) 0.0140(3) 0.0185(4) 0.0007(3) 0.0041(3) -0.0019(3)
C11 0.0240(4) 0.0121(3) 0.0133(3) -0.0009(2) 0.0021(3) -0.0001(3)
C26 0.0171(3) 0.0120(3) 0.0152(3) 0.0023(2) -0.0006(3) -0.0028(2)
C22 0.0248(5) 0.0198(4) 0.0324(5) 0.0006(4) 0.0145(4) -0.0025(3)
C221 0.0254(4) 0.0167(3) 0.0184(4) -0.0040(3) 0.0076(3) -0.0023(3)
C03 0.0279(5) 0.0087(3) 0.0279(5) 0.0004(3) 0.0000(4) -0.0026(3)
C25 0.0288(5) 0.0173(4) 0.0207(4) 0.0026(3) -0.0001(4) -0.0104(3)
C211 0.0247(4) 0.0195(4) 0.0151(3) 0.0001(3) 0.0022(3) -0.0022(3)
C121 0.0236(4) 0.0175(4) 0.0202(4) 0.0058(3) -0.0027(3) -0.0015(3)
C223 0.0239(5) 0.0227(4) 0.0265(5) -0.0059(4) 0.0058(4) 0.0039(4)
C13 0.0419(7) 0.0179(4) 0.0188(4) -0.0056(3) -0.0011(4) -0.0030(4)
C23 0.0214(5) 0.0238(5) 0.0368(6) 0.0104(4) 0.0105(4) -0.0019(4)
C12 0.0414(6) 0.0131(3) 0.0176(4) -0.0030(3) -0.0017(4) -0.0008(4)
C15 0.0373(6) 0.0181(4) 0.0154(4) 0.0011(3) -0.0040(4) -0.0024(4)
C111 0.0227(4) 0.0261(5) 0.0212(4) -0.0038(4) -0.0036(3) 0.0101(4)
C222 0.0313(5) 0.0198(4) 0.0192(4) -0.0059(3) 0.0032(4) -0.0032(4)
C213 0.0342(6) 0.0233(5) 0.0184(4) 0.0025(3) 0.0009(4) 0.0066(4)
C24 0.0226(5) 0.0232(4) 0.0289(5) 0.0097(4) -0.0009(4) -0.0097(4)
C14 0.0423(7) 0.0225(4) 0.0148(4) -0.0024(3) -0.0031(4) -0.0037(4)
C123 0.0244(5) 0.0361(6) 0.0236(5) 0.0127(4) 0.0035(4) 0.0023(4)
C113 0.0182(5) 0.0479(8) 0.0358(7) -0.0059(6) 0.0046(4) 0.0034(5)
C212 0.0383(7) 0.0335(6) 0.0181(4) 0.0032(4) 0.0081(4) -0.0021(5)
C122 0.0484(8) 0.0196(4) 0.0247(5) 0.0069(4) -0.0047(5) -0.0103(5)
C112 0.0350(7) 0.0530(9) 0.0275(6) 0.0023(6) -0.0047(5) 0.0251(7)
Fe1 0.02267(6) 0.00766(4) 0.01126(5) 0.00046(3) 0.00215(4) -0.00010(4)
N1 0.0215(3) 0.0117(3) 0.0163(3) 0.0004(2) 0.0025(3) 0.0018(2)
N2 0.0331(5) 0.0146(3) 0.0257(4) -0.0008(3) 0.0046(4) -0.0023(3)
C01 0.0227(5) 0.0074(3) 0.0139(4) 0.000 0.0012(4) 0.000

loop_
_atom_type_symbol
_atom_type_description
_atom_type_scat_dispersion_real
_atom_type_scat_dispersion_imag
_atom_type_scat_source
C C 0.0033 0.0016 'International Tables Vol C Tables 4.2.6.8 and 6.1.1.4'
H H 0.0000 0.0000 'International Tables Vol C Tables 4.2.6.8 and 6.1.1.4'
N N 0.0061 0.0033 'International Tables Vol C Tables 4.2.6.8 and 6.1.1.4'
Si Si 0.0817 0.0704 'International Tables Vol C Tables 4.2.6.8 and 6.1.1.4'
P P 0.1023 0.0942 'International Tables Vol C Tables 4.2.6.8 and 6.1.1.4'
S S 0.1246 0.1234 'International Tables Vol C Tables 4.2.6.8 and 6.1.1.4'
Fe Fe 0.3463 0.8444 'International Tables Vol C Tables 4.2.6.8 and 6.1.1.4'

loop_
_geom_angle_atom_site_label_1
_geom_angle_atom_site_label_2
_geom_angle_atom_site_label_3
_geom_angle
_geom_angle_site_symmetry_1
_geom_angle_site_symmetry_3
C01 S1 Fe1 111.719(8) . 2_655
C01 S1 Fe1 111.719(8) . .
Fe1 S1 Fe1 136.562(15) 2_655 .
C03 C04 C03 120.37(13) 2_655 .
C03 C04 H04 119.8 2_655 .
C03 C04 H04 119.8 . .
C21 P2 C221 104.00(5) . .
C21 P2 C211 101.30(5) . .
C221 P2 C211 99.98(5) . .
C21 P2 Fe1 111.00(3) . .
C221 P2 Fe1 118.62(4) . .
C211 P2 Fe1 119.51(4) . .
C16 P1 C121 102.17(5) . .
C16 P1 C111 102.08(5) . .
C121 P1 C111 102.60(6) . .
C16 P1 Fe1 113.41(3) . .
C121 P1 Fe1 117.42(4) . .
C111 P1 Fe1 116.97(4) . .
C02 Si1 C11 104.94(4) . .
C02 Si1 C26 115.72(4) . .
C11 Si1 C26 106.05(5) . .
C02 Si1 Fe1 108.37(3) . .
C11 Si1 Fe1 111.46(3) . .
C26 Si1 Fe1 110.20(3) . .
C11 C16 C15 120.36(9) . .
C11 C16 P1 115.53(7) . .
C15 C16 P1 124.11(8) . .
C01 C02 C03 117.15(10) . .
C01 C02 Si1 114.05(7) . .
C03 C02 Si1 128.65(8) . .
C22 C21 C26 120.34(9) . .
C22 C21 P2 125.76(8) . .
C26 C21 P2 113.89(7) . .
C16 C11 C12 118.50(9) . .
C16 C11 Si1 114.88(7) . .
C12 C11 Si1 126.61(8) . .
C25 C26 C21 118.19(10) . .
C25 C26 Si1 126.70(8) . .
C21 C26 Si1 114.40(7) . .
C23 C22 C21 120.16(11) . .
C23 C22 H22 119.9 . .
C21 C22 H22 119.9 . .
C223 C221 C222 110.52(9) . .
C223 C221 P2 111.08(7) . .
C222 C221 P2 112.61(8) . .
C223 C221 H221 107.5 . .
C222 C221 H221 107.5 . .
P2 C221 H221 107.5 . .
C04 C03 C02 120.76(11) . .
C04 C03 H03 119.6 . .
C02 C03 H03 119.6 . .
C24 C25 C26 121.12(11) . .
C24 C25 H25 119.4 . .
C26 C25 H25 119.4 . .
C213 C211 C212 110.03(10) . .
C213 C211 P2 112.24(7) . .
C212 C211 P2 114.19(9) . .
C213 C211 H211 106.6 . .
C212 C211 H211 106.6 . .
P2 C211 H211 106.6 . .
C123 C121 C122 111.66(12) . .
C123 C121 P1 110.07(7) . .
C122 C121 P1 111.44(9) . .
C123 C121 H121 107.8 . .
C122 C121 H121 107.8 . .
P1 C121 H121 107.8 . .
C221 C223 H22A 109.5 . .
C221 C223 H22B 109.5 . .
H22A C223 H22B 109.5 . .
C221 C223 H22C 109.5 . .
H22A C223 H22C 109.5 . .
H22B C223 H22C 109.5 . .
C12 C13 C14 120.01(10) . .
C12 C13 H13 120.0 . .
C14 C13 H13 120.0 . .
C24 C23 C22 119.98(11) . .
C24 C23 H23 120.0 . .
C22 C23 H23 120.0 . .
C13 C12 C11 120.94(10) . .
C13 C12 H12 119.5 . .
C11 C12 H12 119.5 . .
C14 C15 C16 120.34(10) . .
C14 C15 H15 119.8 . .
C16 C15 H15 119.8 . .
C113 C111 C112 109.39(12) . .
C113 C111 P1 108.98(9) . .
C112 C111 P1 117.27(10) . .
C113 C111 H111 106.9 . .
C112 C111 H111 106.9 . .
P1 C111 H111 106.9 . .
C221 C222 H22D 109.5 . .
C221 C222 H22E 109.5 . .
H22D C222 H22E 109.5 . .
C221 C222 H22F 109.5 . .
H22D C222 H22F 109.5 . .
H22E C222 H22F 109.5 . .
C211 C213 H21A 109.5 . .
C211 C213 H21B 109.5 . .
H21A C213 H21B 109.5 . .
C211 C213 H21C 109.5 . .
H21A C213 H21C 109.5 . .
H21B C213 H21C 109.5 . .
C23 C24 C25 120.14(10) . .
C23 C24 H24 119.9 . .
C25 C24 H24 119.9 . .
C15 C14 C13 119.84(10) . .
C15 C14 H14 120.1 . .
C13 C14 H14 120.1 . .
C121 C123 H12A 109.5 . .
C121 C123 H12B 109.5 . .
H12A C123 H12B 109.5 . .
C121 C123 H12C 109.5 . .
H12A C123 H12C 109.5 . .
H12B C123 H12C 109.5 . .
C111 C113 H11A 109.5 . .
C111 C113 H11B 109.5 . .
H11A C113 H11B 109.5 . .
C111 C113 H11C 109.5 . .
H11A C113 H11C 109.5 . .
H11B C113 H11C 109.5 . .
C211 C212 H21D 109.5 . .
C211 C212 H21E 109.5 . .
H21D C212 H21E 109.5 . .
C211 C212 H21F 109.5 . .
H21D C212 H21F 109.5 . .
H21E C212 H21F 109.5 . .
C121 C122 H12D 109.5 . .
C121 C122 H12E 109.5 . .
H12D C122 H12E 109.5 . .
C121 C122 H12F 109.5 . .
H12D C122 H12F 109.5 . .
H12E C122 H12F 109.5 . .
C111 C112 H11D 109.5 . .
C111 C112 H11E 109.5 . .
H11D C112 H11E 109.5 . .
C111 C112 H11F 109.5 . .
H11D C112 H11F 109.5 . .
H11E C112 H11F 109.5 . .
N1 Fe1 S1 97.98(3) . .
N1 Fe1 P2 96.65(3) . .
S1 Fe1 P2 118.752(10) . .
N1 Fe1 P1 96.70(3) . .
S1 Fe1 P1 113.068(10) . .
P2 Fe1 P1 123.656(13) . .
N1 Fe1 Si1 176.60(3) . .
S1 Fe1 Si1 85.394(11) . .
P2 Fe1 Si1 81.305(11) . .
P1 Fe1 Si1 82.274(10) . .
N2 N1 Fe1 176.70(10) . .
C02 C01 C02 123.79(11) . 2_655
C02 C01 S1 118.10(6) . .
C02 C01 S1 118.10(6) 2_655 .

loop_
_geom_bond_atom_site_label_1
_geom_bond_atom_site_label_2
_geom_bond_distance
_geom_bond_site_symmetry_2
S1 C01 1.8105(12) .
S1 Fe1 2.1885(2) 2_655
S1 Fe1 2.1886(2) .
C04 C03 1.3961(14) 2_655
C04 C03 1.3961(14) .
C04 H04 0.9500 .
P2 C21 1.8336(10) .
P2 C221 1.8744(10) .
P2 C211 1.8794(11) .
P2 Fe1 2.2634(3) .
P1 C16 1.8312(10) .
P1 C121 1.8515(12) .
P1 C111 1.8764(12) .
P1 Fe1 2.2647(3) .
Si1 C02 1.8869(11) .
Si1 C11 1.8948(10) .
Si1 C26 1.8962(10) .
Si1 Fe1 2.2739(3) .
C16 C11 1.3980(13) .
C16 C15 1.4004(14) .
C02 C01 1.3996(11) .
C02 C03 1.4025(13) .
C21 C22 1.4015(15) .
C21 C26 1.4082(14) .
C11 C12 1.4041(14) .
C26 C25 1.4003(13) .
C22 C23 1.3897(17) .
C22 H22 0.9500 .
C221 C223 1.5283(17) .
C221 C222 1.5340(16) .
C221 H221 1.0000 .
C03 H03 0.9500 .
C25 C24 1.3923(19) .
C25 H25 0.9500 .
C211 C213 1.5264(17) .
C211 C212 1.5371(17) .
C211 H211 1.0000 .
C121 C123 1.5239(19) .
C121 C122 1.5326(17) .
C121 H121 1.0000 .
C223 H22A 0.9800 .
C223 H22B 0.9800 .
C223 H22C 0.9800 .
C13 C12 1.3895(16) .
C13 C14 1.3911(18) .
C13 H13 0.9500 .
C23 C24 1.384(2) .
C23 H23 0.9500 .
C12 H12 0.9500 .
C15 C14 1.3862(16) .
C15 H15 0.9500 .
C111 C113 1.529(2) .
C111 C112 1.5312(18) .
C111 H111 1.0000 .
C222 H22D 0.9800 .
C222 H22E 0.9800 .
C222 H22F 0.9800 .
C213 H21A 0.9800 .
C213 H21B 0.9800 .
C213 H21C 0.9800 .
C24 H24 0.9500 .
C14 H14 0.9500 .
C123 H12A 0.9800 .
C123 H12B 0.9800 .
C123 H12C 0.9800 .
C113 H11A 0.9800 .
C113 H11B 0.9800 .
C113 H11C 0.9800 .
C212 H21D 0.9800 .
C212 H21E 0.9800 .
C212 H21F 0.9800 .
C122 H12D 0.9800 .
C122 H12E 0.9800 .
C122 H12F 0.9800 .
C112 H11D 0.9800 .
C112 H11E 0.9800 .
C112 H11F 0.9800 .
Fe1 N1 1.8393(8) .
N1 N2 1.1096(12) .
C01 C02 1.3997(11) 2_655
